data_7030655
loop_
_publ_author_name
'Fang, Ming'
'Zhao, Bin'
'Zuo, Ya'
'Chen, Jun'
'Shi, Wei'
'Liang, Jing'
'Cheng, Peng'

_publ_section_title
;
 Unique two-fold interpenetration of 3D microporous 3d-4f
 heterometal-organic frameworks (HMOF) based on a rigid ligand.
;
_journal_issue 37
_journal_name_full 'Dalton transactions (Cambridge, England : 2003)'
_journal_page_first 7765
_journal_page_last 7770
_journal_paper_doi 10.1039/b903737c
_journal_year 2009
_chemical_formula_sum 'C36 H26.5 Cu1.5 N6 O16.25 Yb'
_chemical_formula_weight 1071.48
_chemical_name_systematic
;
?
;
_space_group_IT_number 15
_symmetry_cell_setting monoclinic
_symmetry_space_group_name_Hall '-C 2yc'
_symmetry_space_group_name_H-M 'C 1 2/c 1'
_atom_sites_solution_hydrogens geom
_atom_sites_solution_primary direct
_atom_sites_solution_secondary difmap
_audit_creation_method SHELXL-97
_cell_angle_alpha 90.00
_cell_angle_beta 109.30(3)
_cell_angle_gamma 90.00
_cell_formula_units_Z 8
_cell_length_a 24.814(5)
_cell_length_b 12.254(3)
_cell_length_c 26.883(5)
_cell_measurement_temperature 293(2)
_cell_volume 7715(3)
_computing_structure_refinement 'SHELXL-97 (Sheldrick, 1997)'
_computing_structure_solution 'SHELXS-97 (Sheldrick, 1990)'
_diffrn_ambient_temperature 293(2)
_diffrn_measured_fraction_theta_full 0.982
_diffrn_measured_fraction_theta_max 0.982
_diffrn_measurement_device_type 'CCD area detector'
_diffrn_measurement_method 'phi and omega scans'
_diffrn_radiation_monochromator graphite
_diffrn_radiation_source 'fine-focus sealed tube'
_diffrn_radiation_type MoK\a
_diffrn_radiation_wavelength 0.71073
_diffrn_reflns_av_R_equivalents 0.0668
_diffrn_reflns_av_sigmaI/netI 0.0620
_diffrn_reflns_limit_h_max 29
_diffrn_reflns_limit_h_min -29
_diffrn_reflns_limit_k_max 14
_diffrn_reflns_limit_k_min -14
_diffrn_reflns_limit_l_max 31
_diffrn_reflns_limit_l_min -30
_diffrn_reflns_number 27905
_diffrn_reflns_theta_full 25.01
_diffrn_reflns_theta_max 25.01
_diffrn_reflns_theta_min 2.15
_exptl_absorpt_coefficient_mu 3.312
_exptl_absorpt_correction_T_max 0.8789
_exptl_absorpt_correction_T_min 0.6193
_exptl_absorpt_correction_type multi-scan
_exptl_absorpt_process_details SADABS
_exptl_crystal_density_diffrn 1.845
_exptl_crystal_density_method 'not measured'
_exptl_crystal_F_000 4224
_exptl_crystal_size_max 0.16
_exptl_crystal_size_mid 0.06
_exptl_crystal_size_min 0.04
_refine_diff_density_max 2.004
_refine_diff_density_min -0.861
_refine_diff_density_rms 0.151
_refine_ls_extinction_method none
_refine_ls_goodness_of_fit_ref 1.053
_refine_ls_hydrogen_treatment constr
_refine_ls_matrix_type full
_refine_ls_number_parameters 596
_refine_ls_number_reflns 6687
_refine_ls_number_restraints 39
_refine_ls_restrained_S_all 1.081
_refine_ls_R_factor_all 0.0575
_refine_ls_R_factor_gt 0.0452
_refine_ls_shift/su_max 0.029
_refine_ls_shift/su_mean 0.001
_refine_ls_structure_factor_coef Fsqd
_refine_ls_weighting_details 'calc w=1/[\s^2^(Fo^2^)+(0.0542P)^2^+47.8652P] where P=(Fo^2^+2Fc^2^)/3'
_refine_ls_weighting_scheme calc
_refine_ls_wR_factor_gt 0.1080
_refine_ls_wR_factor_ref 0.1146
_reflns_number_gt 5622
_reflns_number_total 6687
_reflns_threshold_expression >2sigma(I)
_cod_data_source_file b903737c.txt
_cod_data_source_block r71208d
_cod_depositor_comments
;
The following automatic conversions were performed:

'_symmetry_cell_setting' value 'Monoclinic' changed to 'monoclinic'
according to
/usr/data/users/saulius/automatic-downloads/retrospective/RSC/lib/dictionaries/cif_core.dic
dictionary named 'cif_core.dic' version 2.4.2 from
2011-04-26.

'_exptl_absorpt_correction_type' value 'Multi-scan'
changed to 'multi-scan' according to
/usr/data/users/saulius/automatic-downloads/retrospective/RSC/lib/dictionaries/cif_core.dic
dictionary named 'cif_core.dic' version 2.4.2 from 2011-04-26.

Automatic conversion script
Id: cif_fix_values 2281 2013-09-26 08:29:07Z andrius 
;
_cod_original_sg_symbol_H-M C2/c
_cod_original_formula_sum 'C36 H26.50 Cu1.50 N6 O16.25 Yb'
_cod_database_code 7030655

loop_
_symmetry_equiv_pos_as_xyz
'x, y, z'
'-x, y, -z+1/2'
'x+1/2, y+1/2, z'
'-x+1/2, y+1/2, -z+1/2'
'-x, -y, -z'
'x, -y, z-1/2'
'-x+1/2, -y+1/2, -z'
'x+1/2, -y+1/2, z-1/2'

loop_
_atom_site_label
_atom_site_type_symbol
_atom_site_fract_x
_atom_site_fract_y
_atom_site_fract_z
_atom_site_U_iso_or_equiv
_atom_site_adp_type
_atom_site_occupancy
_atom_site_symmetry_multiplicity
_atom_site_calc_flag
_atom_site_refinement_flags
Yb1 Yb 0.169078(8) 0.466684(14) 0.046088(7) 0.01543(5) Uani 1 1 d .
Cu1 Cu 0.0000 0.50757(6) 0.2500 0.02274(18) Uani 1 2 d SD
Cu2 Cu 0.36335(2) 0.46266(4) -0.13416(2) 0.01917(13) Uani 1 1 d .
C1 C 0.0813(2) 0.6595(4) 0.34686(18) 0.0300(12) Uani 1 1 d .
H1 H 0.0520 0.6522 0.3610 0.036 Uiso 1 1 calc R
C2 C 0.1306(2) 0.7277(4) 0.37836(17) 0.0282(11) Uani 1 1 d .
H2 H 0.1277 0.7609 0.4085 0.034 Uiso 1 1 calc R
C3 C 0.17739(19) 0.7449(4) 0.36734(16) 0.0228(10) Uani 1 1 d .
C4 C 0.1712(2) 0.6905(3) 0.32360(16) 0.0208(10) Uani 1 1 d .
H4 H 0.2016 0.6913 0.3107 0.025 Uiso 1 1 calc R
C5 C 0.11897(19) 0.6271(3) 0.29264(16) 0.0194(10) Uani 1 1 d .
C6 C 0.10605(18) 0.5709(3) 0.24403(16) 0.0184(10) Uani 1 1 d .
C7 C 0.1446(2) 0.5817(4) 0.22310(16) 0.0228(10) Uani 1 1 d .
H7 H 0.1791 0.6182 0.2376 0.027 Uiso 1 1 calc R
C8 C 0.1265(2) 0.5307(3) 0.17568(17) 0.0207(11) Uani 1 1 d .
C9 C 0.0712(2) 0.4714(4) 0.15075(19) 0.0267(12) Uani 1 1 d .
H9 H 0.0639 0.4404 0.1176 0.032 Uiso 1 1 calc R
C10 C 0.0351(2) 0.4627(4) 0.1732(2) 0.0308(13) Uani 1 1 d .
H10 H 0.0003 0.4265 0.1600 0.037 Uiso 1 1 calc R
C11 C 0.2317(2) 0.8199(4) 0.39888(17) 0.0245(11) Uani 1 1 d .
C12 C 0.1648(2) 0.5435(4) 0.15013(17) 0.0257(11) Uani 1 1 d .
C13 C 0.3004(2) 0.4306(4) -0.06466(18) 0.0265(11) Uani 1 1 d .
H13 H 0.3291 0.3818 -0.0472 0.032 Uiso 1 1 calc R
C14 C 0.2582(2) 0.4506(4) -0.05001(17) 0.0251(11) Uani 1 1 d .
H14 H 0.2562 0.4154 -0.0201 0.030 Uiso 1 1 calc R
C15 C 0.2109(2) 0.5283(4) -0.07812(19) 0.0255(11) Uani 1 1 d .
C16 C 0.2091(2) 0.5816(4) -0.12004(17) 0.0239(11) Uani 1 1 d .
H16 H 0.1806 0.6300 -0.1385 0.029 Uiso 1 1 calc R
C17 C 0.2547(2) 0.5553(4) -0.13187(17) 0.0216(11) Uani 1 1 d .
C18 C 0.25175(19) 0.6009(3) -0.17875(16) 0.0206(10) Uani 1 1 d .
C19 C 0.2091(2) 0.6785(3) -0.21156(16) 0.0205(10) Uani 1 1 d .
H19 H 0.1816 0.7057 -0.1983 0.025 Uiso 1 1 calc R
C20 C 0.20796(19) 0.7096(4) -0.25638(17) 0.0212(11) Uani 1 1 d .
C21 C 0.24801(19) 0.6571(3) -0.26884(17) 0.0217(10) Uani 1 1 d .
H21 H 0.2492 0.6673 -0.3027 0.026 Uiso 1 1 calc R
C22 C 0.2914(2) 0.5830(4) -0.23368(16) 0.0226(10) Uani 1 1 d .
H22 H 0.3185 0.5537 -0.2469 0.027 Uiso 1 1 calc R
C23 C 0.1613(2) 0.5510(4) -0.06417(17) 0.0233(11) Uani 1 1 d .
C24 C 0.1673(2) 0.8016(4) -0.29003(19) 0.0273(12) Uani 1 1 d .
C25 C 0.4109(2) 0.6968(4) -0.10450(17) 0.0248(11) Uani 1 1 d .
H25 H 0.3741 0.7209 -0.1228 0.030 Uiso 1 1 calc R
C26 C 0.4579(2) 0.7742(4) -0.07833(17) 0.0239(11) Uani 1 1 d .
H26 H 0.4485 0.8478 -0.0794 0.029 Uiso 1 1 calc R
C27 C 0.52078(18) 0.7431(3) -0.04964(15) 0.0191(10) Uani 1 1 d D
C28 C 0.5348(2) 0.6331(3) -0.04718(16) 0.0210(10) Uani 1 1 d .
H28 H 0.5722 0.6085 -0.0320 0.025 Uiso 1 1 calc R
C29 C 0.48632(19) 0.5574(3) -0.07037(16) 0.0183(10) Uani 1 1 d .
C30 C 0.4965(2) 0.4386(4) -0.06234(17) 0.0227(10) Uani 1 1 d .
C31 C 0.5548(2) 0.3902(3) -0.03227(17) 0.0246(11) Uani 1 1 d .
H31 H 0.5866 0.4352 -0.0201 0.029 Uiso 1 1 calc R
C32 C 0.5601(2) 0.2775(3) -0.02303(17) 0.0276(12) Uani 1 1 d D
C33 C 0.5029(2) 0.2193(3) -0.04652(16) 0.0252(12) Uani 1 1 d .
H33 H 0.5028 0.1443 -0.0413 0.030 Uiso 1 1 calc R
C34 C 0.4456(2) 0.2714(4) -0.07771(16) 0.0242(11) Uani 1 1 d .
H34 H 0.4133 0.2281 -0.0911 0.029 Uiso 1 1 calc R
C35 C 0.57289(18) 0.8235(3) -0.01829(16) 0.0198(10) Uani 1 1 d D
C36 C 0.6212(2) 0.2228(4) 0.00949(19) 0.0342(14) Uani 1 1 d D
N1 N 0.42449(16) 0.5890(3) -0.10023(14) 0.0212(9) Uani 1 1 d .
N2 N 0.44201(16) 0.3797(3) -0.08577(13) 0.0205(9) Uani 1 1 d .
N3 N 0.30011(17) 0.4817(3) -0.10445(14) 0.0231(9) Uani 1 1 d .
N4 N 0.29464(16) 0.5574(3) -0.18924(13) 0.0196(9) Uani 1 1 d .
N5 N 0.05399(16) 0.5124(3) 0.21816(14) 0.0246(9) Uani 1 1 d D
N6 N 0.07357(16) 0.6107(3) 0.30425(14) 0.0234(9) Uani 1 1 d .
O1 O 0.62140(17) 0.1313(2) 0.02576(13) 0.0437(9) Uani 1 1 d .
O2 O 0.6700(2) 0.2737(3) 0.0206(2) 0.0734(18) Uani 1 1 d .
O3 O 0.62950(14) 0.7950(2) 0.00113(13) 0.0274(8) Uani 1 1 d .
O4 O 0.55932(14) 0.9175(2) -0.01072(13) 0.0287(8) Uani 1 1 d .
O5 O 0.18038(14) 0.8352(2) -0.32375(11) 0.0249(8) Uani 1 1 d .
O6 O 0.12608(15) 0.8422(3) -0.28382(13) 0.0428(9) Uani 1 1 d .
O7 O 0.11524(17) 0.6084(4) -0.09419(14) 0.0547(12) Uani 1 1 d .
O8 O 0.17170(15) 0.5054(3) -0.02321(13) 0.0396(9) Uani 1 1 d .
O9 O 0.25496(19) 0.5735(4) 0.10755(19) 0.0795(14) Uani 1 1 d .
O10 O 0.14403(15) 0.4890(3) 0.10822(12) 0.0293(8) Uani 1 1 d .
O11 O 0.21040(16) 0.6053(3) 0.17083(13) 0.0459(9) Uani 1 1 d .
O12 O 0.27399(13) 0.8303(3) 0.38813(11) 0.0287(8) Uani 1 1 d .
O13 O 0.23547(14) 0.8714(3) 0.43673(12) 0.0298(8) Uani 1 1 d .
O14 O 0.0000 0.3463(7) 0.2500 0.102(3) Uani 1 2 d SU
O15 O -0.0576(4) 0.3641(12) 0.2004(4) 0.106(4) Uani 0.50 1 d PU
O16 O 0.1334(6) 0.0168(14) 0.2990(5) 0.043(3) Uani 0.25 1 d PU
O17 O 0.0673(10) 0.983(2) 0.2282(10) 0.060(5) Uani 0.20 1 d PU
O18 O 0.0455(6) 0.8536(11) 0.2363(6) 0.049(4) Uani 0.25 1 d P
O19 O 1.0109(9) 0.0133(17) 0.1643(7) 0.068(5) Uani 0.25 1 d PU
O20 O 0.9415(6) 0.0147(10) 0.1710(5) 0.041(3) Uani 0.30 1 d PU
O21 O 0.2956(4) 0.6925(7) 0.0551(4) 0.075(3) Uani 0.50 1 d P
O22 O 0.1392(3) 0.0011(7) 0.4292(3) 0.0424(18) Uani 0.50 1 d PU

loop_
_atom_site_aniso_label
_atom_site_aniso_U_11
_atom_site_aniso_U_22
_atom_site_aniso_U_33
_atom_site_aniso_U_23
_atom_site_aniso_U_13
_atom_site_aniso_U_12
Yb1 0.02498(10) 0.01239(8) 0.01534(9) 0.00087(6) 0.01532(7) 0.00114(7)
Cu1 0.0270(4) 0.0250(4) 0.0226(4) 0.000 0.0169(3) 0.000
Cu2 0.0301(3) 0.0173(2) 0.0164(2) -0.00163(18) 0.0163(2) -0.0020(2)
C1 0.034(2) 0.044(3) 0.024(2) -0.0054(19) 0.0249(18) -0.009(2)
C2 0.035(2) 0.040(3) 0.019(2) -0.0082(19) 0.0219(18) -0.006(2)
C3 0.035(2) 0.026(2) 0.0176(18) -0.0027(16) 0.0219(17) -0.0034(19)
C4 0.031(2) 0.023(2) 0.0136(19) -0.0019(16) 0.0138(17) -0.0031(19)
C5 0.024(2) 0.020(2) 0.0201(19) 0.0008(16) 0.0150(17) -0.0034(18)
C6 0.024(2) 0.020(2) 0.0176(19) 0.0014(16) 0.0157(17) 0.0013(18)
C7 0.036(2) 0.022(2) 0.0204(19) -0.0004(16) 0.0237(17) -0.0028(19)
C8 0.035(2) 0.016(2) 0.016(2) 0.0022(15) 0.0151(18) 0.0043(19)
C9 0.039(3) 0.024(2) 0.024(2) -0.0065(17) 0.0194(19) 0.002(2)
C10 0.035(3) 0.029(2) 0.032(3) -0.0151(19) 0.016(2) -0.009(2)
C11 0.036(2) 0.027(2) 0.018(2) 0.0015(17) 0.0187(18) 0.000(2)
C12 0.043(3) 0.023(2) 0.019(2) 0.0058(17) 0.0220(19) 0.006(2)
C13 0.039(3) 0.023(2) 0.022(2) 0.0034(18) 0.017(2) -0.002(2)
C14 0.039(3) 0.024(2) 0.020(2) -0.0001(17) 0.0192(19) -0.002(2)
C15 0.030(2) 0.027(2) 0.027(2) -0.0008(18) 0.0198(19) 0.002(2)
C16 0.034(2) 0.026(2) 0.018(2) 0.0015(17) 0.0179(18) 0.000(2)
C17 0.032(2) 0.019(2) 0.020(2) -0.0023(16) 0.0171(18) -0.0038(19)
C18 0.027(2) 0.021(2) 0.0222(19) -0.0018(16) 0.0202(17) -0.0034(18)
C19 0.031(2) 0.022(2) 0.0143(19) 0.0011(16) 0.0157(17) -0.0044(19)
C20 0.024(2) 0.021(2) 0.022(2) -0.0019(17) 0.0127(18) -0.0054(19)
C21 0.033(2) 0.0169(19) 0.023(2) -0.0030(16) 0.0203(18) -0.0062(18)
C22 0.034(2) 0.026(2) 0.0177(19) -0.0022(16) 0.0220(17) -0.0022(19)
C23 0.031(2) 0.025(2) 0.021(2) 0.0015(17) 0.0178(18) -0.0002(19)
C24 0.028(3) 0.029(2) 0.026(2) 0.0032(19) 0.011(2) 0.006(2)
C25 0.036(2) 0.018(2) 0.027(2) 0.0012(17) 0.0200(19) 0.0024(19)
C26 0.037(3) 0.017(2) 0.023(2) -0.0009(17) 0.0173(19) 0.0029(19)
C27 0.028(2) 0.019(2) 0.0153(19) -0.0022(16) 0.0139(17) -0.0020(18)
C28 0.028(2) 0.021(2) 0.018(2) 0.0037(16) 0.0139(18) 0.0001(19)
C29 0.026(2) 0.0161(19) 0.0184(19) 0.0021(16) 0.0142(17) 0.0017(18)
C30 0.038(2) 0.020(2) 0.0189(19) -0.0022(16) 0.0206(18) -0.0042(19)
C31 0.038(2) 0.0146(19) 0.028(2) 0.0028(17) 0.0199(19) 0.0022(19)
C32 0.053(3) 0.014(2) 0.023(2) -0.0036(17) 0.021(2) -0.004(2)
C33 0.052(3) 0.0118(19) 0.015(2) 0.0004(16) 0.015(2) -0.002(2)
C34 0.043(3) 0.020(2) 0.0146(19) -0.0026(16) 0.0166(18) -0.015(2)
C35 0.032(2) 0.0146(19) 0.0186(19) 0.0053(16) 0.0164(17) -0.0037(18)
C36 0.053(3) 0.018(2) 0.029(3) -0.0047(19) 0.010(2) 0.003(2)
N1 0.0331(19) 0.0167(17) 0.0212(17) -0.0020(14) 0.0191(15) -0.0011(16)
N2 0.0366(19) 0.0159(17) 0.0184(16) -0.0001(13) 0.0217(14) -0.0017(16)
N3 0.036(2) 0.0227(18) 0.0189(17) 0.0022(14) 0.0196(15) -0.0039(17)
N4 0.030(2) 0.0192(17) 0.0150(17) 0.0007(14) 0.0141(15) -0.0036(16)
N5 0.033(2) 0.0231(18) 0.0245(18) -0.0040(15) 0.0186(16) -0.0037(17)
N6 0.0296(19) 0.0268(19) 0.0234(17) -0.0021(15) 0.0218(15) -0.0041(16)
O1 0.090(2) 0.0121(14) 0.0477(18) 0.0123(13) 0.0483(17) 0.0218(16)
O2 0.047(3) 0.026(2) 0.129(4) 0.009(3) 0.005(3) 0.004(2)
O3 0.0338(18) 0.0142(14) 0.0385(17) -0.0019(13) 0.0178(14) -0.0034(14)
O4 0.0375(17) 0.0172(15) 0.0426(17) -0.0111(13) 0.0285(14) -0.0029(14)
O5 0.0460(18) 0.0203(15) 0.0184(14) 0.0068(12) 0.0239(13) 0.0020(14)
O6 0.0554(19) 0.045(2) 0.0472(18) 0.0204(15) 0.0431(15) 0.0185(17)
O7 0.055(2) 0.088(3) 0.0361(17) 0.0247(19) 0.0367(15) 0.036(2)
O8 0.0622(19) 0.0370(18) 0.0413(17) 0.0187(14) 0.0463(14) 0.0129(17)
O9 0.066(2) 0.094(3) 0.104(3) -0.066(2) 0.064(2) -0.048(2)
O10 0.0460(18) 0.0301(16) 0.0209(15) -0.0016(13) 0.0235(14) 0.0088(15)
O11 0.080(2) 0.043(2) 0.0388(16) -0.0164(14) 0.0517(15) -0.0208(18)
O12 0.0387(17) 0.0354(17) 0.0256(14) -0.0109(13) 0.0290(13) -0.0159(15)
O13 0.0444(17) 0.0328(17) 0.0270(14) -0.0124(13) 0.0317(13) -0.0108(15)
O14 0.201(9) 0.049(5) 0.088(5) 0.000 0.092(6) 0.000
O15 0.110(6) 0.170(12) 0.076(5) 0.021(6) 0.081(4) 0.045(7)
O16 0.042(6) 0.076(7) 0.022(5) 0.022(5) 0.025(4) 0.008(5)
O17 0.053(7) 0.063(8) 0.070(8) 0.000(6) 0.028(6) 0.009(6)
O18 0.051(8) 0.041(7) 0.075(8) 0.051(6) 0.047(6) 0.034(6)
O19 0.084(7) 0.075(7) 0.059(7) -0.001(6) 0.040(5) -0.005(6)
O20 0.046(6) 0.033(5) 0.040(5) -0.001(4) 0.008(4) -0.023(5)
O21 0.083(7) 0.026(4) 0.122(8) 0.008(5) 0.043(6) -0.008(4)
O22 0.043(3) 0.067(4) 0.035(3) 0.008(3) 0.037(2) 0.017(3)

loop_
_atom_type_symbol
_atom_type_description
_atom_type_scat_dispersion_real
_atom_type_scat_dispersion_imag
_atom_type_scat_source
C C 0.0033 0.0016 'International Tables Vol C Tables 4.2.6.8 and 6.1.1.4'
H H 0.0000 0.0000 'International Tables Vol C Tables 4.2.6.8 and 6.1.1.4'
N N 0.0061 0.0033 'International Tables Vol C Tables 4.2.6.8 and 6.1.1.4'
O O 0.0106 0.0060 'International Tables Vol C Tables 4.2.6.8 and 6.1.1.4'
Cu Cu 0.3201 1.2651 'International Tables Vol C Tables 4.2.6.8 and 6.1.1.4'
Yb Yb -0.3850 5.5486 'International Tables Vol C Tables 4.2.6.8 and 6.1.1.4'

loop_
_geom_angle_atom_site_label_1
_geom_angle_atom_site_label_2
_geom_angle_atom_site_label_3
_geom_angle
_geom_angle_site_symmetry_1
_geom_angle_site_symmetry_3
O8 Yb1 O10 153.14(14) . .
O8 Yb1 O1 74.77(14) . 3_455
O10 Yb1 O1 78.50(13) . 3_455
O8 Yb1 O3 82.65(13) . 3_445
O10 Yb1 O3 110.22(13) . 3_445
O1 Yb1 O3 122.66(12) 3_455 3_445
O8 Yb1 O12 130.54(13) . 4_545
O10 Yb1 O12 75.99(12) . 4_545
O1 Yb1 O12 151.08(11) 3_455 4_545
O3 Yb1 O12 79.44(11) 3_445 4_545
O8 Yb1 O13 87.81(13) . 4_545
O10 Yb1 O13 116.26(12) . 4_545
O1 Yb1 O13 144.81(12) 3_455 4_545
O3 Yb1 O13 83.87(11) 3_445 4_545
O12 Yb1 O13 44.81(10) 4_545 4_545
O8 Yb1 O9 102.00(16) . .
O10 Yb1 O9 79.24(15) . .
O1 Yb1 O9 87.63(15) 3_455 .
O3 Yb1 O9 149.14(14) 3_445 .
O12 Yb1 O9 74.48(14) 4_545 .
O13 Yb1 O9 66.04(13) 4_545 .
O8 Yb1 O4 81.96(13) . 3_445
O10 Yb1 O4 88.22(12) . 3_445
O1 Yb1 O4 73.77(11) 3_455 3_445
O3 Yb1 O4 51.02(10) 3_445 3_445
O12 Yb1 O4 118.45(10) 4_545 3_445
O13 Yb1 O4 134.57(10) 4_545 3_445
O9 Yb1 O4 159.39(13) . 3_445
O8 Yb1 C35 82.08(14) . 3_445
O10 Yb1 C35 98.91(13) . 3_445
O1 Yb1 C35 97.26(12) 3_455 3_445
O3 Yb1 C35 26.77(11) 3_445 3_445
O12 Yb1 C35 99.92(11) 4_545 3_445
O13 Yb1 C35 110.56(11) 4_545 3_445
O9 Yb1 C35 174.36(14) . 3_445
O4 Yb1 C35 24.26(10) 3_445 3_445
O8 Yb1 C11 109.59(14) . 4_545
O10 Yb1 C11 95.82(13) . 4_545
O1 Yb1 C11 155.32(13) 3_455 4_545
O3 Yb1 C11 81.92(11) 3_445 4_545
O12 Yb1 C11 22.43(11) 4_545 4_545
O13 Yb1 C11 22.42(11) 4_545 4_545
O9 Yb1 C11 67.69(15) . 4_545
O4 Yb1 C11 130.47(11) 3_445 4_545
C35 Yb1 C11 107.38(12) 3_445 4_545
N5 Cu1 N5 176.3(2) 2 .
N5 Cu1 O14 91.87(12) 2 .
N5 Cu1 O14 91.87(12) . .
N5 Cu1 N6 103.76(15) 2 .
N5 Cu1 N6 74.11(15) . .
O14 Cu1 N6 123.31(10) . .
N5 Cu1 N6 74.11(15) 2 2
N5 Cu1 N6 103.77(15) . 2
O14 Cu1 N6 123.31(10) . 2
N6 Cu1 N6 113.38(19) . 2
N5 Cu1 O15 83.6(3) 2 .
N5 Cu1 O15 99.2(3) . .
O14 Cu1 O15 42.3(3) . .
N6 Cu1 O15 164.9(3) . .
N6 Cu1 O15 81.2(3) 2 .
N5 Cu1 O15 99.2(3) 2 2
N5 Cu1 O15 83.6(3) . 2
O14 Cu1 O15 42.3(3) . 2
N6 Cu1 O15 81.2(3) . 2
N6 Cu1 O15 164.9(3) 2 2
O15 Cu1 O15 84.6(6) . 2
N3 Cu2 O5 88.10(14) . 4_544
N3 Cu2 N1 106.50(15) . .
O5 Cu2 N1 165.38(14) 4_544 .
N3 Cu2 N4 70.64(14) . .
O5 Cu2 N4 82.93(13) 4_544 .
N1 Cu2 N4 100.84(14) . .
N3 Cu2 N2 118.53(14) . .
O5 Cu2 N2 100.41(13) 4_544 .
N1 Cu2 N2 73.66(13) . .
N4 Cu2 N2 170.12(14) . .
N6 C1 C2 129.6(4) . .
N6 C1 H1 115.2 . .
C2 C1 H1 115.2 . .
C3 C2 C1 125.8(4) . .
C3 C2 H2 117.1 . .
C1 C2 H2 117.1 . .
C2 C3 C4 105.7(4) . .
C2 C3 C11 128.4(4) . .
C4 C3 C11 125.9(4) . .
C3 C4 C5 125.6(4) . .
C3 C4 H4 117.2 . .
C5 C4 H4 117.2 . .
N6 C5 C6 101.5(4) . .
N6 C5 C4 127.7(4) . .
C6 C5 C4 130.7(4) . .
C7 C6 C5 112.7(4) . .
C7 C6 N5 121.7(4) . .
C5 C6 N5 125.5(4) . .
C6 C7 C8 107.8(4) . .
C6 C7 H7 126.1 . .
C8 C7 H7 126.1 . .
C12 C8 C7 110.8(4) . .
C12 C8 C9 121.4(4) . .
C7 C8 C9 127.8(4) . .
C10 C9 C8 121.7(4) . .
C10 C9 H9 119.1 . .
C8 C9 H9 119.1 . .
C9 C10 N5 108.5(5) . .
C9 C10 H10 125.8 . .
N5 C10 H10 125.8 . .
O13 C11 O12 109.3(4) . .
O13 C11 C3 124.9(4) . .
O12 C11 C3 125.8(4) . .
O13 C11 Yb1 55.6(2) . 4
O12 C11 Yb1 53.8(2) . 4
C3 C11 Yb1 177.5(3) . 4
O10 C12 O11 135.9(5) . .
O10 C12 C8 104.1(4) . .
O11 C12 C8 120.0(4) . .
N3 C13 C14 113.9(5) . .
N3 C13 H13 123.1 . .
C14 C13 H13 123.1 . .
C13 C14 C15 123.9(4) . .
C13 C14 H14 118.1 . .
C15 C14 H14 118.1 . .
C16 C15 C23 110.2(4) . .
C16 C15 C14 123.7(5) . .
C23 C15 C14 126.1(4) . .
C15 C16 C17 107.6(4) . .
C15 C16 H16 126.2 . .
C17 C16 H16 126.2 . .
C16 C17 C18 109.8(4) . .
C16 C17 N3 128.4(4) . .
C18 C17 N3 121.6(4) . .
N4 C18 C17 103.7(4) . .
N4 C18 C19 127.6(4) . .
C17 C18 C19 128.7(4) . .
C20 C19 C18 123.5(4) . .
C20 C19 H19 118.3 . .
C18 C19 H19 118.3 . .
C19 C20 C21 108.5(4) . .
C19 C20 C24 125.0(4) . .
C21 C20 C24 126.5(4) . .
C20 C21 C22 125.9(4) . .
C20 C21 H21 117.0 . .
C22 C21 H21 117.0 . .
N4 C22 C21 125.7(4) . .
N4 C22 H22 117.1 . .
C21 C22 H22 117.1 . .
O8 C23 O7 132.8(5) . .
O8 C23 C15 102.1(4) . .
O7 C23 C15 125.1(4) . .
O5 C24 O6 116.3(5) . .
O5 C24 C20 114.8(4) . .
O6 C24 C20 128.9(4) . .
N1 C25 C26 116.5(4) . .
N1 C25 H25 121.8 . .
C26 C25 H25 121.8 . .
C25 C26 C27 125.8(4) . .
C25 C26 H26 117.1 . .
C27 C26 H26 117.1 . .
C28 C27 C26 117.4(4) . .
C28 C27 C35 114.9(4) . .
C26 C27 C35 127.7(3) . .
C27 C28 C29 115.5(4) . .
C27 C28 H28 122.3 . .
C29 C28 H28 122.3 . .
C30 C29 C28 118.5(4) . .
C30 C29 N1 114.8(4) . .
C28 C29 N1 126.6(4) . .
N2 C30 C29 109.2(4) . .
N2 C30 C31 127.6(4) . .
C29 C30 C31 123.1(4) . .
C32 C31 C30 119.6(4) . .
C32 C31 H31 120.2 . .
C30 C31 H31 120.2 . .
C31 C32 C33 111.5(4) . .
C31 C32 C36 121.2(4) . .
C33 C32 C36 127.3(4) . .
C32 C33 C34 126.9(4) . .
C32 C33 H33 116.6 . .
C34 C33 H33 116.6 . .
N2 C34 C33 120.1(4) . .
N2 C34 H34 120.0 . .
C33 C34 H34 120.0 . .
O4 C35 O3 118.4(4) . .
O4 C35 C27 116.0(4) . .
O3 C35 C27 125.7(3) . .
O4 C35 Yb1 64.5(2) . 3
O3 C35 Yb1 53.95(18) . 3
C27 C35 Yb1 176.4(3) . 3
O1 C36 O2 118.0(5) . .
O1 C36 C32 118.1(4) . .
O2 C36 C32 123.8(4) . .
C25 N1 C29 118.0(4) . .
C25 N1 Cu2 123.0(3) . .
C29 N1 Cu2 119.1(2) . .
C34 N2 C30 114.3(4) . .
C34 N2 Cu2 123.4(3) . .
C30 N2 Cu2 122.3(3) . .
C13 N3 C17 122.5(4) . .
C13 N3 Cu2 120.4(4) . .
C17 N3 Cu2 117.0(3) . .
C22 N4 C18 108.4(4) . .
C22 N4 Cu2 126.0(3) . .
C18 N4 Cu2 125.5(3) . .
C10 N5 C6 132.5(4) . .
C10 N5 Cu1 109.2(3) . .
C6 N5 Cu1 118.2(3) . .
C1 N6 C5 105.5(4) . .
C1 N6 Cu1 133.9(3) . .
C5 N6 Cu1 120.6(3) . .
C36 O1 Yb1 147.2(4) . 3_545
C35 O3 Yb1 99.3(2) . 3
C35 O4 Yb1 91.3(3) . 3
C24 O5 Cu2 119.0(3) . 4_554
C23 O8 Yb1 159.9(4) . .
C12 O10 Yb1 132.4(3) . .
C11 O12 Yb1 103.8(3) . 4
C11 O13 Yb1 102.0(3) . 4
O15 O14 Cu1 82.2(6) 2 .

loop_
_geom_bond_atom_site_label_1
_geom_bond_atom_site_label_2
_geom_bond_distance
_geom_bond_site_symmetry_2
Yb1 O8 1.944(3) .
Yb1 O10 1.984(3) .
Yb1 O1 2.311(3) 3_455
Yb1 O3 2.463(3) 3_445
Yb1 O12 2.503(3) 4_545
Yb1 O13 2.542(3) 4_545
Yb1 O9 2.580(4) .
Yb1 O4 2.714(3) 3_445
Yb1 C35 3.007(4) 3_445
Yb1 C11 3.013(5) 4_545
Cu1 N5 1.814(4) 2
Cu1 N5 1.814(4) .
Cu1 O14 1.977(9) .
Cu1 N6 2.302(4) .
Cu1 N6 2.302(4) 2
Cu1 O15 2.378(14) .
Cu1 O15 2.378(14) 2
Cu2 N3 1.996(4) .
Cu2 O5 2.021(3) 4_544
Cu2 N1 2.149(4) .
Cu2 N4 2.186(4) .
Cu2 N2 2.204(4) .
C1 N6 1.249(6) .
C1 C2 1.492(7) .
C1 H1 0.9300 .
C2 C3 1.308(7) .
C2 H2 0.9300 .
C3 C4 1.316(6) .
C3 C11 1.619(6) .
C4 C5 1.504(6) .
C4 H4 0.9300 .
C5 N6 1.280(6) .
C5 C6 1.417(6) .
C6 C7 1.266(6) .
C6 N5 1.440(6) .
C7 C8 1.356(6) .
C7 H7 0.9300 .
C8 C12 1.354(7) .
C8 C9 1.500(7) .
C9 C10 1.240(8) .
C9 H9 0.9300 .
C10 N5 1.295(6) .
C10 H10 0.9300 .
C11 O13 1.175(5) .
C11 O12 1.184(6) .
C11 Yb1 3.013(5) 4
C12 O10 1.264(5) .
C12 O11 1.322(6) .
C13 N3 1.238(6) .
C13 C14 1.257(7) .
C13 H13 0.9300 .
C14 C15 1.507(7) .
C14 H14 0.9300 .
C15 C16 1.291(6) .
C15 C23 1.428(7) .
C16 C17 1.313(7) .
C16 H16 0.9300 .
C17 C18 1.358(6) .
C17 N3 1.442(6) .
C18 N4 1.302(6) .
C18 C19 1.479(6) .
C19 C20 1.256(6) .
C19 H19 0.9300 .
C20 C21 1.317(7) .
C20 C24 1.581(6) .
C21 C22 1.484(6) .
C21 H21 0.9300 .
C22 N4 1.212(5) .
C22 H22 0.9300 .
C23 O8 1.185(5) .
C23 O7 1.356(6) .
C24 O5 1.136(6) .
C24 O6 1.199(6) .
C25 N1 1.358(6) .
C25 C26 1.487(6) .
C25 H25 0.9300 .
C26 C27 1.543(6) .
C26 H26 0.9300 .
C27 C28 1.389(6) .
C27 C35 1.622(5) .
C28 C29 1.484(6) .
C28 H28 0.9300 .
C29 C30 1.482(6) .
C29 N1 1.528(6) .
C30 N2 1.478(6) .
C30 C31 1.523(6) .
C31 C32 1.403(6) .
C31 H31 0.9300 .
C32 C33 1.526(7) .
C32 C36 1.623(6) .
C33 C34 1.530(7) .
C33 H33 0.9300 .
C34 N2 1.342(5) .
C34 H34 0.9300 .
C35 O4 1.236(5) .
C35 O3 1.372(5) .
C35 Yb1 3.007(4) 3
C36 O1 1.203(6) .
C36 O2 1.307(7) .
O1 Yb1 2.311(3) 3_545
O3 Yb1 2.463(3) 3
O4 Yb1 2.714(3) 3
O5 Cu2 2.021(3) 4_554
O12 Yb1 2.503(3) 4
O13 Yb1 2.542(3) 4
O14 O15 1.616(10) 2
O17 O18 1.71(3) .
O19 O20 1.79(3) .

_cod_duplicate_entry 7002237
